data_4077030
loop_
_publ_author_name
'R\"uba, Eva'
'Hummel, Alexandra'
'Mereiter, Kurt'
'Schmid, Roland'
'Kirchner, Karl'

_publ_section_title
;
 Ruthenium Trispyrazolylborate Complexes. 18.1Aminocarbene Ruthenium
 Complexes Derived from Terminal Alkynes and 2-Aminopyridines
;
_journal_issue 23
_journal_name_full Organometallics
_journal_page_first 4955
_journal_paper_doi 10.1021/om020441m
_journal_volume 21
_journal_year 2002
_chemical_formula_moiety 'C30 H36 B2 Cl2 N16 Ru2, 2(C4 H10 O)'
_chemical_formula_sum 'C38 H56 B2 Cl2 N16 O2 Ru2'
_chemical_formula_weight 1063.64
_chemical_name_common '[RuTp(m-apic)Cl]2.2(O(C2H5)2)  =   (5b.2(O(C2H5)2)'
_chemical_name_systematic
; 
 ?
;
_space_group_IT_number 61
_symmetry_cell_setting orthorhombic
_symmetry_space_group_name_Hall '-P 2ac 2ab'
_symmetry_space_group_name_H-M 'P b c a'
_atom_sites_solution_hydrogens geom
_atom_sites_solution_primary direct
_atom_sites_solution_secondary difmap
_audit_creation_method SHELXL-97
_cell_angle_alpha 90.00
_cell_angle_beta 90.00
_cell_angle_gamma 90.00
_cell_formula_units_Z 4
_cell_length_a 15.674(4)
_cell_length_b 16.711(4)
_cell_length_c 17.955(4)
_cell_measurement_reflns_used 993
_cell_measurement_temperature 183(2)
_cell_measurement_theta_max 29.1
_cell_measurement_theta_min 2.6
_cell_volume 4703(2)
_computing_cell_refinement 'Bruker SAINT'
_computing_data_collection 'Bruker SMART'
_computing_data_reduction 'Bruker SAINT, SADABS, and XPREP'
_computing_molecular_graphics 'Bruker SHELXTL'
_computing_publication_material 'Bruker SHELXTL'
_computing_structure_refinement 'SHELXL-97 (Sheldrick, 1997)'
_computing_structure_solution 'SHELXS-97 (Sheldrick, 1990)'
_diffrn_ambient_temperature 183(2)
_diffrn_measured_fraction_theta_full 0.978
_diffrn_measured_fraction_theta_max 0.978
_diffrn_measurement_device_type 'BRUKER SMART 3-circle with CCD area detector'
_diffrn_measurement_method 'omega scans'
_diffrn_radiation_monochromator graphite
_diffrn_radiation_source 'fine-focus sealed tube'
_diffrn_radiation_type MoK\a
_diffrn_radiation_wavelength 0.71073
_diffrn_reflns_av_R_equivalents 0.0726
_diffrn_reflns_av_sigmaI/netI 0.0350
_diffrn_reflns_limit_h_max 21
_diffrn_reflns_limit_h_min -21
_diffrn_reflns_limit_k_max 23
_diffrn_reflns_limit_k_min -23
_diffrn_reflns_limit_l_max 24
_diffrn_reflns_limit_l_min -24
_diffrn_reflns_number 73636
_diffrn_reflns_theta_full 30.00
_diffrn_reflns_theta_max 30.00
_diffrn_reflns_theta_min 2.11
_exptl_absorpt_coefficient_mu 0.808
_exptl_absorpt_correction_T_max 1.00
_exptl_absorpt_correction_T_min 0.86
_exptl_absorpt_correction_type 'semi-empirical from equivalents (SADABS)'
_exptl_crystal_colour yellow
_exptl_crystal_density_diffrn 1.502
_exptl_crystal_density_method 'not measured'
_exptl_crystal_description prism
_exptl_crystal_F_000 2176
_exptl_crystal_size_max 0.50
_exptl_crystal_size_mid 0.30
_exptl_crystal_size_min 0.25
_refine_diff_density_max 1.262
_refine_diff_density_min -1.125
_refine_diff_density_rms 0.101
_refine_ls_extinction_coef 0.00003(6)
_refine_ls_extinction_expression Fc^*^=kFc[1+0.001xFc^2^\l^3^/sin(2\q)]^-1/4^
_refine_ls_extinction_method SHELXL
_refine_ls_goodness_of_fit_ref 1.093
_refine_ls_hydrogen_treatment mixed
_refine_ls_matrix_type full
_refine_ls_number_parameters 291
_refine_ls_number_reflns 6701
_refine_ls_number_restraints 4
_refine_ls_restrained_S_all 1.093
_refine_ls_R_factor_all 0.0701
_refine_ls_R_factor_gt 0.0372
_refine_ls_shift/su_max 0.002
_refine_ls_shift/su_mean 0.000
_refine_ls_structure_factor_coef Fsqd
_refine_ls_weighting_details 'calc w=1/[\s^2^(Fo^2^)+(0.0387P)^2^+8.2506P] where P=(Fo^2^+2Fc^2^)/3'
_refine_ls_weighting_scheme calc
_refine_ls_wR_factor_gt 0.0846
_refine_ls_wR_factor_ref 0.1041
_reflns_number_gt 4586
_reflns_number_total 6701
_reflns_threshold_expression >2sigma(I)
_cod_data_source_file om020441m.cif
_cod_data_source_block 5b
_cod_depositor_comments
;
The following automatic conversions were performed:

'_symmetry_cell_setting' value 'Orthorhombic' changed to
'orthorhombic' according to
/home/saulius/struct/CIF-dictionaries/cif_core.dic dictionary named
'cif_core.dic' version 2.4.1 from 2010-06-29.

Automatic conversion script
Id: cif_fix_values 1715 2011-07-08 13:25:40Z adriana 
;
_cod_original_cell_volume 4702.9(19)
_cod_original_sg_symbol_H-M Pbca
_cod_database_code 4077030

loop_
_symmetry_equiv_pos_as_xyz
'x, y, z'
'-x+1/2, -y, z+1/2'
'-x, y+1/2, -z+1/2'
'x+1/2, -y+1/2, -z'
'-x, -y, -z'
'x-1/2, y, -z-1/2'
'x, -y-1/2, z-1/2'
'-x-1/2, y-1/2, z'

loop_
_atom_site_label
_atom_site_type_symbol
_atom_site_fract_x
_atom_site_fract_y
_atom_site_fract_z
_atom_site_U_iso_or_equiv
_atom_site_adp_type
_atom_site_occupancy
_atom_site_symmetry_multiplicity
_atom_site_calc_flag
_atom_site_refinement_flags
Ru Ru 0.376982(14) 0.553294(13) 0.548237(12) 0.01877(7) Uani 1 1 d .
Cl Cl 0.37573(5) 0.40878(4) 0.57288(4) 0.02646(15) Uani 1 1 d .
N1 N 0.19980(16) 0.61314(16) 0.55649(16) 0.0280(6) Uani 1 1 d D
N2 N 0.24869(16) 0.55266(16) 0.52805(14) 0.0245(5) Uani 1 1 d .
N3 N 0.28215(18) 0.62431(18) 0.67422(16) 0.0319(6) Uani 1 1 d D
N4 N 0.34200(16) 0.56768(16) 0.65861(14) 0.0268(6) Uani 1 1 d .
N5 N 0.31277(16) 0.71847(16) 0.56909(16) 0.0270(5) Uani 1 1 d D
N6 N 0.37767(15) 0.67570(15) 0.53785(14) 0.0222(5) Uani 1 1 d .
N7 N 0.39429(15) 0.54545(14) 0.43093(14) 0.0198(5) Uani 1 1 d .
N8 N 0.48619(16) 0.43230(15) 0.43024(15) 0.0218(5) Uani 1 1 d D
H8NB H 0.481(2) 0.3871(17) 0.4084(19) 0.026 Uiso 1 1 d D
H8NA H 0.460(2) 0.426(2) 0.4715(16) 0.026 Uiso 1 1 d D
B B 0.2413(2) 0.6738(2) 0.6112(2) 0.0310(8) Uani 1 1 d .
H0B H 0.1954(17) 0.7137(15) 0.6318(8) 0.037 Uiso 1 1 d D
C1 C 0.1974(2) 0.5071(2) 0.48670(18) 0.0291(7) Uani 1 1 d .
H1 H 0.2144 0.4603 0.4607 0.035 Uiso 1 1 calc R
C2 C 0.1145(2) 0.5387(2) 0.4873(2) 0.0356(8) Uani 1 1 d .
H2 H 0.0658 0.5185 0.4621 0.043 Uiso 1 1 calc R
C3 C 0.1189(2) 0.6048(2) 0.5320(2) 0.0342(8) Uani 1 1 d .
H3 H 0.0726 0.6392 0.5439 0.041 Uiso 1 1 calc R
C4 C 0.3564(2) 0.5271(2) 0.72206(19) 0.0345(7) Uani 1 1 d .
H4 H 0.3949 0.4836 0.7273 0.041 Uiso 1 1 calc R
C5 C 0.3063(3) 0.5587(3) 0.7787(2) 0.0474(10) Uani 1 1 d .
H5 H 0.3044 0.5418 0.8292 0.057 Uiso 1 1 calc R
C6 C 0.2601(3) 0.6193(3) 0.7469(2) 0.0434(9) Uani 1 1 d .
H6 H 0.2195 0.6521 0.7716 0.052 Uiso 1 1 calc R
C7 C 0.4299(2) 0.72818(19) 0.50520(18) 0.0278(6) Uani 1 1 d .
H7 H 0.4807 0.7147 0.4792 0.033 Uiso 1 1 calc R
C8 C 0.3986(2) 0.8061(2) 0.5150(2) 0.0378(8) Uani 1 1 d .
H8 H 0.4233 0.8546 0.4977 0.045 Uiso 1 1 calc R
C9 C 0.3243(2) 0.7972(2) 0.5550(2) 0.0341(7) Uani 1 1 d .
H9 H 0.2873 0.8392 0.5701 0.041 Uiso 1 1 calc R
C10 C 0.43757(18) 0.48964(17) 0.39053(16) 0.0208(6) Uani 1 1 d .
C11 C 0.4355(2) 0.48540(19) 0.31304(17) 0.0257(6) Uani 1 1 d .
H11 H 0.4664 0.4444 0.2882 0.031 Uiso 1 1 calc R
C12 C 0.3889(2) 0.5405(2) 0.27157(18) 0.0292(7) Uani 1 1 d .
C13 C 0.3461(2) 0.5991(2) 0.31218(19) 0.0308(7) Uani 1 1 d .
H13 H 0.3141 0.6389 0.2869 0.037 Uiso 1 1 calc R
C14 C 0.3500(2) 0.59961(19) 0.38853(18) 0.0256(6) Uani 1 1 d .
H14 H 0.3198 0.6406 0.4139 0.031 Uiso 1 1 calc R
C15 C 0.3837(3) 0.5352(2) 0.18824(19) 0.0422(9) Uani 1 1 d .
H15A H 0.3241 0.5412 0.1725 0.063 Uiso 1 1 calc R
H15B H 0.4052 0.4830 0.1719 0.063 Uiso 1 1 calc R
H15C H 0.4182 0.5778 0.1660 0.063 Uiso 1 1 calc R
O O 0.4445(3) 0.2846(2) 0.3234(2) 0.0885(15) Uani 1 1 d .
C16 C 0.5102(8) 0.2561(6) 0.2736(5) 0.191(6) Uani 1 1 d .
H16A H 0.5661 0.2731 0.2939 0.229 Uiso 1 1 calc R
H16B H 0.5092 0.1968 0.2745 0.229 Uiso 1 1 calc R
C17 C 0.5066(4) 0.2790(5) 0.2036(3) 0.093(2) Uani 1 1 d .
H17A H 0.5559 0.2575 0.1766 0.140 Uiso 1 1 calc R
H17B H 0.5074 0.3375 0.2012 0.140 Uiso 1 1 calc R
H17C H 0.4539 0.2589 0.1810 0.140 Uiso 1 1 calc R
C18 C 0.3914(4) 0.2264(3) 0.3520(3) 0.0703(15) Uani 1 1 d .
H18A H 0.4258 0.1843 0.3767 0.084 Uiso 1 1 calc R
H18B H 0.3585 0.2012 0.3112 0.084 Uiso 1 1 calc R
C19 C 0.3305(3) 0.2639(3) 0.4081(3) 0.0637(13) Uani 1 1 d .
H19A H 0.2933 0.2224 0.4288 0.096 Uiso 1 1 calc R
H19B H 0.2957 0.3046 0.3832 0.096 Uiso 1 1 calc R
H19C H 0.3634 0.2888 0.4483 0.096 Uiso 1 1 calc R

loop_
_atom_site_aniso_label
_atom_site_aniso_U_11
_atom_site_aniso_U_22
_atom_site_aniso_U_33
_atom_site_aniso_U_23
_atom_site_aniso_U_13
_atom_site_aniso_U_12
Ru 0.01775(11) 0.02062(11) 0.01793(11) 0.00001(9) 0.00165(8) 0.00011(9)
Cl 0.0285(3) 0.0235(3) 0.0274(3) 0.0027(3) 0.0027(3) -0.0037(3)
N1 0.0200(11) 0.0317(14) 0.0323(14) 0.0013(11) 0.0026(10) 0.0014(10)
N2 0.0207(11) 0.0294(13) 0.0235(12) 0.0024(11) 0.0020(9) 0.0003(10)
N3 0.0291(14) 0.0424(16) 0.0243(13) -0.0060(12) 0.0085(11) 0.0002(12)
N4 0.0227(12) 0.0366(15) 0.0210(12) -0.0024(11) 0.0033(10) -0.0014(10)
N5 0.0231(12) 0.0255(13) 0.0322(14) -0.0045(11) 0.0038(10) 0.0042(10)
N6 0.0183(10) 0.0238(12) 0.0243(12) -0.0052(9) 0.0025(10) 0.0036(10)
N7 0.0185(11) 0.0197(11) 0.0212(11) 0.0018(9) -0.0037(8) -0.0005(9)
N8 0.0224(12) 0.0206(12) 0.0222(12) -0.0009(10) 0.0022(10) 0.0006(9)
B 0.0237(16) 0.035(2) 0.034(2) -0.0039(16) 0.0083(14) 0.0043(15)
C1 0.0270(15) 0.0344(17) 0.0261(16) 0.0033(13) -0.0013(13) -0.0051(13)
C2 0.0250(16) 0.045(2) 0.0368(19) 0.0073(15) -0.0057(14) -0.0057(14)
C3 0.0182(14) 0.0418(19) 0.043(2) 0.0101(15) 0.0032(13) 0.0034(13)
C4 0.0348(18) 0.0449(19) 0.0238(16) 0.0036(14) 0.0005(13) -0.0060(15)
C5 0.049(2) 0.071(3) 0.0221(17) 0.0029(18) 0.0064(15) -0.006(2)
C6 0.040(2) 0.064(3) 0.0257(17) -0.0124(17) 0.0116(15) -0.0025(19)
C7 0.0240(14) 0.0244(15) 0.0351(17) 0.0019(13) 0.0021(13) 0.0012(12)
C8 0.0331(17) 0.0227(16) 0.057(2) 0.0016(16) 0.0009(16) -0.0009(13)
C9 0.0300(16) 0.0237(15) 0.048(2) -0.0059(15) -0.0001(15) 0.0061(13)
C10 0.0195(12) 0.0209(14) 0.0219(14) 0.0003(11) -0.0012(11) -0.0018(10)
C11 0.0270(14) 0.0265(15) 0.0235(15) -0.0045(12) 0.0005(12) -0.0015(12)
C12 0.0343(17) 0.0342(17) 0.0191(14) 0.0009(12) -0.0011(12) -0.0053(13)
C13 0.0353(16) 0.0305(17) 0.0266(16) 0.0051(13) -0.0052(13) 0.0044(13)
C14 0.0272(14) 0.0240(15) 0.0257(15) 0.0011(12) -0.0011(12) 0.0044(11)
C15 0.059(2) 0.045(2) 0.0216(16) 0.0003(14) -0.0052(16) -0.0011(18)
O 0.132(4) 0.055(2) 0.078(3) 0.0270(19) 0.061(3) 0.040(2)
C16 0.271(13) 0.203(10) 0.099(6) 0.064(7) 0.100(8) 0.191(10)
C17 0.098(5) 0.127(6) 0.055(3) 0.006(4) 0.014(3) 0.060(4)
C18 0.095(4) 0.043(3) 0.073(3) -0.002(2) -0.022(3) -0.002(3)
C19 0.066(3) 0.075(3) 0.049(3) 0.015(2) -0.009(2) -0.017(3)

loop_
_atom_type_symbol
_atom_type_description
_atom_type_scat_dispersion_real
_atom_type_scat_dispersion_imag
_atom_type_scat_source
C C 0.0033 0.0016 'International Tables Vol C Tables 4.2.6.8 and 6.1.1.4'
H H 0.0000 0.0000 'International Tables Vol C Tables 4.2.6.8 and 6.1.1.4'
B B 0.0013 0.0007 'International Tables Vol C Tables 4.2.6.8 and 6.1.1.4'
N N 0.0061 0.0033 'International Tables Vol C Tables 4.2.6.8 and 6.1.1.4'
O O 0.0106 0.0060 'International Tables Vol C Tables 4.2.6.8 and 6.1.1.4'
Cl Cl 0.1484 0.1585 'International Tables Vol C Tables 4.2.6.8 and 6.1.1.4'
Ru Ru -1.2594 0.8363 'International Tables Vol C Tables 4.2.6.8 and 6.1.1.4'

loop_
_geom_angle_atom_site_label_1
_geom_angle_atom_site_label_2
_geom_angle_atom_site_label_3
_geom_angle
_geom_angle_site_symmetry_1
_geom_angle_site_symmetry_3
N2 Ru N6 89.67(10) . .
N2 Ru N4 84.82(10) . .
N6 Ru N4 88.43(10) . .
N2 Ru N7 87.11(9) . .
N6 Ru N7 88.33(9) . .
N4 Ru N7 171.32(9) . .
N2 Ru N8 173.99(10) . 5_666
N6 Ru N8 84.35(9) . 5_666
N4 Ru N8 94.45(10) . 5_666
N7 Ru N8 93.24(9) . 5_666
N2 Ru Cl 91.09(8) . .
N6 Ru Cl 174.82(7) . .
N4 Ru Cl 86.54(8) . .
N7 Ru Cl 96.83(7) . .
N8 Ru Cl 94.82(7) 5_666 .
C3 N1 N2 109.2(3) . .
C3 N1 B 131.8(3) . .
N2 N1 B 118.9(2) . .
C1 N2 N1 107.0(3) . .
C1 N2 Ru 134.1(2) . .
N1 N2 Ru 118.8(2) . .
C6 N3 N4 109.4(3) . .
C6 N3 B 129.5(3) . .
N4 N3 B 120.5(3) . .
C4 N4 N3 106.9(3) . .
C4 N4 Ru 135.1(2) . .
N3 N4 Ru 117.4(2) . .
C9 N5 N6 109.5(3) . .
C9 N5 B 131.3(3) . .
N6 N5 B 119.3(3) . .
C7 N6 N5 107.1(2) . .
C7 N6 Ru 134.2(2) . .
N5 N6 Ru 118.72(19) . .
C10 N7 C14 114.1(3) . .
C10 N7 Ru 129.25(19) . .
C14 N7 Ru 116.4(2) . .
C10 N8 Ru 122.73(19) . 5_666
C10 N8 H8NB 109(2) . .
Ru N8 H8NB 105(2) 5_666 .
C10 N8 H8NA 105(3) . .
Ru N8 H8NA 109(3) 5_666 .
H8NB N8 H8NA 104(3) . .
N3 B N5 108.6(3) . .
N3 B N1 106.8(3) . .
N5 B N1 108.0(3) . .
N3 B H0B 111.6(4) . .
N5 B H0B 111.3(4) . .
N1 B H0B 110.5(3) . .
N2 C1 C2 109.8(3) . .
N2 C1 H1 125.1 . .
C2 C1 H1 125.1 . .
C3 C2 C1 105.2(3) . .
C3 C2 H2 127.4 . .
C1 C2 H2 127.4 . .
N1 C3 C2 108.7(3) . .
N1 C3 H3 125.6 . .
C2 C3 H3 125.6 . .
N4 C4 C5 109.5(3) . .
N4 C4 H4 125.3 . .
C5 C4 H4 125.3 . .
C6 C5 C4 105.9(3) . .
C6 C5 H5 127.0 . .
C4 C5 H5 127.0 . .
N3 C6 C5 108.3(3) . .
N3 C6 H6 125.9 . .
C5 C6 H6 125.9 . .
N6 C7 C8 109.9(3) . .
N6 C7 H7 125.1 . .
C8 C7 H7 125.1 . .
C9 C8 C7 105.1(3) . .
C9 C8 H8 127.4 . .
C7 C8 H8 127.4 . .
N5 C9 C8 108.4(3) . .
N5 C9 H9 125.8 . .
C8 C9 H9 125.8 . .
N7 C10 C11 123.7(3) . .
N7 C10 N8 117.6(3) . .
C11 C10 N8 118.7(3) . .
C12 C11 C10 120.8(3) . .
C12 C11 H11 119.6 . .
C10 C11 H11 119.6 . .
C13 C12 C11 116.0(3) . .
C13 C12 C15 122.6(3) . .
C11 C12 C15 121.5(3) . .
C14 C13 C12 120.4(3) . .
C14 C13 H13 119.8 . .
C12 C13 H13 119.8 . .
N7 C14 C13 124.9(3) . .
N7 C14 H14 117.5 . .
C13 C14 H14 117.5 . .
C12 C15 H15A 109.5 . .
C12 C15 H15B 109.5 . .
H15A C15 H15B 109.5 . .
C12 C15 H15C 109.5 . .
H15A C15 H15C 109.5 . .
H15B C15 H15C 109.5 . .
C18 O C16 115.3(6) . .
C17 C16 O 117.7(6) . .
C17 C16 H16A 107.9 . .
O C16 H16A 107.9 . .
C17 C16 H16B 107.9 . .
O C16 H16B 107.9 . .
H16A C16 H16B 107.2 . .
C16 C17 H17A 109.5 . .
C16 C17 H17B 109.5 . .
H17A C17 H17B 109.5 . .
C16 C17 H17C 109.5 . .
H17A C17 H17C 109.5 . .
H17B C17 H17C 109.5 . .
O C18 C19 109.5(4) . .
O C18 H18A 109.8 . .
C19 C18 H18A 109.8 . .
O C18 H18B 109.8 . .
C19 C18 H18B 109.8 . .
H18A C18 H18B 108.2 . .
C18 C19 H19A 109.5 . .
C18 C19 H19B 109.5 . .
H19A C19 H19B 109.5 . .
C18 C19 H19C 109.5 . .
H19A C19 H19C 109.5 . .
H19B C19 H19C 109.5 . .

loop_
_geom_bond_atom_site_label_1
_geom_bond_atom_site_label_2
_geom_bond_distance
_geom_bond_site_symmetry_2
Ru N2 2.043(3) .
Ru N6 2.054(3) .
Ru N4 2.070(3) .
Ru N7 2.128(3) .
Ru N8 2.192(3) 5_666
Ru Cl 2.4554(9) .
N1 C3 1.350(4) .
N1 N2 1.367(4) .
N1 B 1.555(5) .
N2 C1 1.333(4) .
N3 C6 1.353(4) .
N3 N4 1.362(4) .
N3 B 1.540(5) .
N4 C4 1.344(4) .
N5 C9 1.352(4) .
N5 N6 1.364(3) .
N5 B 1.544(5) .
N6 C7 1.335(4) .
N7 C10 1.362(4) .
N7 C14 1.371(4) .
N8 C10 1.417(4) .
N8 Ru 2.192(3) 5_666
N8 H8NB 0.86(2) .
N8 H8NA 0.86(2) .
B H0B 1.05(4) .
C1 C2 1.402(5) .
C1 H1 0.9500 .
C2 C3 1.368(6) .
C2 H2 0.9500 .
C3 H3 0.9500 .
C4 C5 1.389(5) .
C4 H4 0.9500 .
C5 C6 1.368(6) .
C5 H5 0.9500 .
C6 H6 0.9500 .
C7 C8 1.403(5) .
C7 H7 0.9500 .
C8 C9 1.376(5) .
C8 H8 0.9500 .
C9 H9 0.9500 .
C10 C11 1.393(4) .
C11 C12 1.393(5) .
C11 H11 0.9500 .
C12 C13 1.391(5) .
C12 C15 1.501(5) .
C13 C14 1.372(5) .
C13 H13 0.9500 .
C14 H14 0.9500 .
C15 H15A 0.9800 .
C15 H15B 0.9800 .
C15 H15C 0.9800 .
O C18 1.380(6) .
O C16 1.446(7) .
C16 C17 1.314(9) .
C16 H16A 0.9900 .
C16 H16B 0.9900 .
C17 H17A 0.9800 .
C17 H17B 0.9800 .
C17 H17C 0.9800 .
C18 C19 1.521(8) .
C18 H18A 0.9900 .
C18 H18B 0.9900 .
C19 H19A 0.9800 .
C19 H19B 0.9800 .
C19 H19C 0.9800 .

loop_
_geom_hbond_atom_site_label_D
_geom_hbond_atom_site_label_H
_geom_hbond_atom_site_label_A
_geom_hbond_distance_DH
_geom_hbond_distance_HA
_geom_hbond_distance_DA
_geom_hbond_angle_DHA
N8 H8NA Cl 0.86(2) 2.27(3) 3.116(3) 173(3)
N8 H8NB O 0.86(2) 2.36(3) 3.193(5) 163(3)

loop_
_geom_torsion_atom_site_label_1
_geom_torsion_atom_site_label_2
_geom_torsion_atom_site_label_3
_geom_torsion_atom_site_label_4
_geom_torsion
_geom_torsion_site_symmetry_1
C3 N1 N2 C1 -0.5(3) .
B N1 N2 C1 176.5(3) .
C3 N1 N2 Ru 175.3(2) .
B N1 N2 Ru -7.7(4) .
N6 Ru N2 C1 137.0(3) .
N4 Ru N2 C1 -134.6(3) .
N7 Ru N2 C1 48.6(3) .
N8 Ru N2 C1 142.1(9) 5_666
Cl Ru N2 C1 -48.2(3) .
N6 Ru N2 N1 -37.4(2) .
N4 Ru N2 N1 51.1(2) .
N7 Ru N2 N1 -125.7(2) .
N8 Ru N2 N1 -32.2(10) 5_666
Cl Ru N2 N1 137.5(2) .
C6 N3 N4 C4 0.4(4) .
B N3 N4 C4 -171.3(3) .
C6 N3 N4 Ru 173.0(2) .
B N3 N4 Ru 1.4(4) .
N2 Ru N4 C4 122.4(3) .
N6 Ru N4 C4 -147.8(3) .
N7 Ru N4 C4 144.1(6) .
N8 Ru N4 C4 -63.6(3) 5_666
Cl Ru N4 C4 31.0(3) .
N2 Ru N4 N3 -47.6(2) .
N6 Ru N4 N3 42.2(2) .
N7 Ru N4 N3 -25.9(8) .
N8 Ru N4 N3 126.4(2) 5_666
Cl Ru N4 N3 -139.0(2) .
C9 N5 N6 C7 0.8(3) .
B N5 N6 C7 179.9(3) .
C9 N5 N6 Ru -178.9(2) .
B N5 N6 Ru 0.2(4) .
N2 Ru N6 C7 -138.0(3) .
N4 Ru N6 C7 137.2(3) .
N7 Ru N6 C7 -50.9(3) .
N8 Ru N6 C7 42.5(3) 5_666
Cl Ru N6 C7 123.5(7) .
N2 Ru N6 N5 41.6(2) .
N4 Ru N6 N5 -43.2(2) .
N7 Ru N6 N5 128.7(2) .
N8 Ru N6 N5 -137.8(2) 5_666
Cl Ru N6 N5 -56.9(9) .
N2 Ru N7 C10 -123.2(2) .
N6 Ru N7 C10 147.0(2) .
N4 Ru N7 C10 -144.9(6) .
N8 Ru N7 C10 62.8(2) 5_666
Cl Ru N7 C10 -32.5(2) .
N2 Ru N7 C14 50.4(2) .
N6 Ru N7 C14 -39.4(2) .
N4 Ru N7 C14 28.7(7) .
N8 Ru N7 C14 -123.6(2) 5_666
Cl Ru N7 C14 141.1(2) .
C6 N3 B N5 131.6(4) .
N4 N3 B N5 -58.6(4) .
C6 N3 B N1 -112.2(4) .
N4 N3 B N1 57.7(4) .
C9 N5 B N3 -123.6(4) .
N6 N5 B N3 57.5(4) .
C9 N5 B N1 120.9(4) .
N6 N5 B N1 -57.9(4) .
C3 N1 B N3 122.4(4) .
N2 N1 B N3 -53.8(4) .
C3 N1 B N5 -121.1(4) .
N2 N1 B N5 62.7(4) .
N1 N2 C1 C2 0.8(4) .
Ru N2 C1 C2 -174.0(2) .
N2 C1 C2 C3 -0.8(4) .
N2 N1 C3 C2 0.0(4) .
B N1 C3 C2 -176.5(3) .
C1 C2 C3 N1 0.5(4) .
N3 N4 C4 C5 -0.7(4) .
Ru N4 C4 C5 -171.5(3) .
N4 C4 C5 C6 0.8(5) .
N4 N3 C6 C5 0.1(4) .
B N3 C6 C5 170.8(4) .
C4 C5 C6 N3 -0.5(5) .
N5 N6 C7 C8 -0.2(4) .
Ru N6 C7 C8 179.4(2) .
N6 C7 C8 C9 -0.4(4) .
N6 N5 C9 C8 -1.0(4) .
B N5 C9 C8 -180.0(3) .
C7 C8 C9 N5 0.8(4) .
C14 N7 C10 C11 -2.0(4) .
Ru N7 C10 C11 171.7(2) .
C14 N7 C10 N8 178.9(2) .
Ru N7 C10 N8 -7.4(4) .
Ru N8 C10 N7 -95.2(3) 5_666
Ru N8 C10 C11 85.7(3) 5_666
N7 C10 C11 C12 1.1(5) .
N8 C10 C11 C12 -179.8(3) .
C10 C11 C12 C13 0.5(5) .
C10 C11 C12 C15 -177.9(3) .
C11 C12 C13 C14 -1.1(5) .
C15 C12 C13 C14 177.3(3) .
C10 N7 C14 C13 1.4(5) .
Ru N7 C14 C13 -173.2(3) .
C12 C13 C14 N7 0.1(5) .
C18 O C16 C17 114.8(11) .
C16 O C18 C19 175.4(6) .
